data_7249491
loop_
_publ_author_name
'Wang, Qi'
'Jiang, Wei'
'Xuan, Peng-Yao'
'Zhao, Ke'
'Fu, Xiu-Yue'
'Zhang, Xiao-Rui'
'Lei, Xiao-Wu'
'Yue, Cheng-Yang'
'Kong, Xiang-Wen'

_publ_section_title
;
 Zero-dimensional organic--inorganic hybrid indium halide perovskite with
 broadband yellow light emission
;
_journal_issue 45
_journal_name_full CrystEngComm
_journal_page_first 6486
_journal_page_last 6492
_journal_paper_doi 10.1039/D4CE00895B
_journal_volume 26
_journal_year 2024
_chemical_formula_moiety 'Cl6 In, Cl, 2(C5 H14 N2), 0.5(H4 O2)'
_chemical_formula_sum 'C10 H30 Cl7 In N4 O'
_chemical_formula_weight 585.35
_space_group_crystal_system orthorhombic
_space_group_IT_number 62
_space_group_name_Hall '-P 2ac 2n'
_space_group_name_H-M_alt 'P n m a'
_atom_sites_solution_hydrogens mixed
_atom_sites_solution_primary dual
_audit_creation_date 2024-08-07
_audit_creation_method
;
Olex2 1.5
(compiled 2021.12.09 svn.r5202d8cf for OlexSys, GUI svn.r6439)
;
_audit_update_record
;
2024-08-07 deposited with the CCDC.	2024-10-18 downloaded from the CCDC.
;
_cell_angle_alpha 90
_cell_angle_beta 90
_cell_angle_gamma 90
_cell_formula_units_Z 4
_cell_length_a 28.989(9)
_cell_length_b 9.949(3)
_cell_length_c 7.723(3)
_cell_measurement_reflns_used 9850
_cell_measurement_temperature 296.15
_cell_measurement_theta_max 28.31
_cell_measurement_theta_min 2.67
_cell_volume 2227.4(13)
_computing_cell_refinement 'Bruker SAINT'
_computing_data_collection 'Bruker APEX2'
_computing_data_reduction 'Bruker SAINT'
_computing_molecular_graphics 'Olex2 1.5 (Dolomanov et al., 2009)'
_computing_publication_material 'Olex2 1.5 (Dolomanov et al., 2009)'
_computing_structure_refinement 'SHELXL 2018/3 (Sheldrick, 2015)'
_computing_structure_solution 'SHELXT 2014/5 (Sheldrick, 2014)'
_diffrn_ambient_temperature 296.15
_diffrn_measured_fraction_theta_full 1.000
_diffrn_measured_fraction_theta_max 0.959
_diffrn_measurement_device_type 'Bruker APEX-II CCD'
_diffrn_measurement_method '\w scans'
_diffrn_radiation_monochromator graphite
_diffrn_radiation_type MoK\a
_diffrn_radiation_wavelength 0.71073
_diffrn_reflns_av_R_equivalents 0.0469
_diffrn_reflns_av_unetI/netI 0.0286
_diffrn_reflns_Laue_measured_fraction_full 1.000
_diffrn_reflns_Laue_measured_fraction_max 0.959
_diffrn_reflns_limit_h_max 37
_diffrn_reflns_limit_h_min -38
_diffrn_reflns_limit_k_max 13
_diffrn_reflns_limit_k_min -13
_diffrn_reflns_limit_l_max 10
_diffrn_reflns_limit_l_min -10
_diffrn_reflns_number 26057
_diffrn_reflns_point_group_measured_fraction_full 1.000
_diffrn_reflns_point_group_measured_fraction_max 0.959
_diffrn_reflns_theta_full 25.242
_diffrn_reflns_theta_max 28.880
_diffrn_reflns_theta_min 1.405
_diffrn_source 'sealed tube'
_diffrn_standards_number 0
_exptl_absorpt_coefficient_mu 1.907
_exptl_absorpt_correction_type none
_exptl_crystal_density_diffrn 1.746
_exptl_crystal_description block
_exptl_crystal_F_000 1176
_refine_diff_density_max 0.651
_refine_diff_density_min -0.629
_refine_diff_density_rms 0.088
_refine_ls_extinction_method none
_refine_ls_goodness_of_fit_ref 1.016
_refine_ls_hydrogen_treatment constr
_refine_ls_matrix_type full
_refine_ls_number_parameters 126
_refine_ls_number_reflns 2964
_refine_ls_number_restraints 20
_refine_ls_restrained_S_all 1.052
_refine_ls_R_factor_all 0.0378
_refine_ls_R_factor_gt 0.0277
_refine_ls_shift/su_max 0.003
_refine_ls_shift/su_mean 0.000
_refine_ls_structure_factor_coef Fsqd
_refine_ls_weighting_details 'w=1/[\s^2^(Fo^2^)+(0.0262P)^2^+1.4327P] where P=(Fo^2^+2Fc^2^)/3'
_refine_ls_weighting_scheme calc
_refine_ls_wR_factor_gt 0.0586
_refine_ls_wR_factor_ref 0.0620
_reflns_Friedel_coverage 0.000
_reflns_number_gt 2502
_reflns_number_total 2964
_reflns_threshold_expression 'I > 2\s(I)'
_cod_data_source_file d4ce00895b2.cif
_cod_data_source_block a
_cod_depositor_comments 'Adding full bibliography for 7249491.cif.'
_cod_database_code 7249491
_shelx_shelxl_version_number 2018/3
_shelx_space_group_comment
;
The symmetry employed for this shelxl refinement is uniquely defined
by the following loop, which should always be used as a source of
symmetry information in preference to the above space-group names.
They are only intended as comments.
;
_olex2_refinement_description
;
1. Others
 Fixed Sof: In1(0.5) Cl1(0.5) Cl2(0.5) Cl5(0.5) O1(0.5) H11(0.5) H12(0.5)
 N1(0.5) H1(0.5) H2(0.5) N2(0.5) H7(0.5) C3(0.5) H8(0.5) H9(0.5) H10(0.5)
 N3(0.5) H16(0.5) N4(0.5) H21(0.5) H22(0.5) C4(0.5) H13(0.5) H14(0.5) H15(0.5)
 Fixed U12: In1(0) Cl1(0) Cl2(0) Cl5(0) O1(0) N1(0) N2(0) C3(0) N3(0) N4(0)
 C4(0)
 Fixed U23: In1(0) Cl1(0) Cl2(0) Cl5(0) O1(0) N1(0) N2(0) C3(0) N3(0) N4(0)
 C4(0)
 Fixed Uiso: H11(0.108) H12(0.108) H1(0.038) H2(0.038) H7(0.03) H3(0.038)
 H4(0.038) H5(0.035) H6(0.035) H8(0.053) H9(0.053) H10(0.053) H16(0.048)
 H21(0.044) H22(0.044) H13(0.09) H14(0.09) H15(0.09) H17(0.049) H18(0.049)
 H19(0.046) H20(0.046)
 Fixed X: H11(0.638992) H12(0.64354) H1(0.808322) H2(0.805986) H7(0.680128)
 H3(0.779798) H4(0.741) H5(0.748974) H6(0.71026) H8(0.688711) H9(0.655848)
 H10(0.646881) H16(0.543407) H21(0.416796) H22(0.417436) H13(0.540567)
 H14(0.573683) H15(0.579441) H17(0.47748) H18(0.515286) H19(0.444453)
 H20(0.482329)
 Fixed Y: In1(0.75) Cl1(0.75) Cl2(0.75) Cl5(0.75) O1(0.75) H11(0.813613)
 H12(0.69659) N1(0.75) H1(0.75) H2(0.749999) N2(0.75) H7(0.749998) H3(0.547335)
 H4(0.621925) H5(0.623235) H6(0.547548) C3(0.75) H8(0.731478) H9(0.836396)
 H10(0.682126) N3(0.75) H16(0.750001) N4(0.75) H21(0.749998) H22(0.749999)
 C4(0.75) H13(0.737517) H14(0.834282) H15(0.678201) H17(0.623808) H18(0.547936)
 H19(0.547574) H20(0.622184)
 Fixed Z: H11(0.70509) H12(0.61975) H1(0.921648) H2(0.735394) H7(0.900514)
 H3(0.838389) H4(0.733848) H5(1.098972) H6(0.995669) H8(1.260819) H9(1.172956)
 H10(1.148979) H16(0.674664) H21(0.71594) H22(0.529505) H13(1.037032)
 H14(0.935971) H15(0.9184) H17(0.885351) H18(0.777421) H19(0.628924)
 H20(0.519725)
;
_olex2_submission_special_instructions 'No special instructions were received'

loop_
_space_group_symop_operation_xyz
'x, y, z'
'-x+1/2, -y, z+1/2'
'-x, y+1/2, -z'
'x+1/2, -y+1/2, -z+1/2'
'-x, -y, -z'
'x-1/2, y, -z-1/2'
'x, -y-1/2, z'
'-x-1/2, y-1/2, z-1/2'

loop_
_atom_site_label
_atom_site_type_symbol
_atom_site_fract_x
_atom_site_fract_y
_atom_site_fract_z
_atom_site_U_iso_or_equiv
_atom_site_adp_type
_atom_site_occupancy
_atom_site_site_symmetry_order
_atom_site_calc_flag
_atom_site_refinement_flags_posn
_atom_site_refinement_flags_adp
_atom_site_refinement_flags_occupancy
_atom_site_disorder_assembly
_atom_site_disorder_group
In1 In 0.86353(2) 0.750000 0.35299(3) 0.02654(7) Uani 1 2 d S T P . .
Cl1 Cl 0.77746(3) 0.750000 0.41374(10) 0.03551(19) Uani 1 2 d S T P . .
Cl2 Cl 0.94819(3) 0.750000 0.29776(11) 0.0420(2) Uani 1 2 d S T P . .
Cl3 Cl 0.87285(2) 0.92121(6) 0.58916(8) 0.04000(15) Uani 1 1 d . . . . .
Cl4 Cl 0.85206(2) 0.57687(7) 0.11934(8) 0.04411(16) Uani 1 1 d . . . . .
Cl5 Cl 0.57170(3) 0.750000 0.43201(12) 0.0483(2) Uani 1 2 d S T P . .
O1 O 0.65795(12) 0.750000 0.6865(5) 0.0721(10) Uani 1 2 d GS T P . .
H11 H 0.638992 0.813613 0.705090 0.108 Uiso 0.5 1 d G U P . .
H12 H 0.643540 0.696590 0.619750 0.108 Uiso 0.5 1 d G U P . .
N1 N 0.78913(9) 0.750000 0.8317(3) 0.0313(6) Uani 1 2 d S T P . .
H1 H 0.808322 0.750000 0.921648 0.038 Uiso 1 2 calc R U P . .
H2 H 0.805986 0.749999 0.735394 0.038 Uiso 1 2 calc R U P . .
N2 N 0.70015(8) 0.750000 1.0027(3) 0.0251(5) Uani 1 2 d S T P . .
H7 H 0.680128 0.749998 0.900514 0.030 Uiso 1 2 calc R U P . .
C1 C 0.76010(8) 0.6261(2) 0.8368(3) 0.0316(5) Uani 1 1 d . . . . .
H3 H 0.779798 0.547335 0.838389 0.038 Uiso 1 1 calc R U . . .
H4 H 0.741000 0.621925 0.733848 0.038 Uiso 1 1 calc R U . . .
C2 C 0.72976(8) 0.6268(2) 0.9962(3) 0.0288(5) Uani 1 1 d . . . . .
H5 H 0.748974 0.623235 1.098972 0.035 Uiso 1 1 calc R U . . .
H6 H 0.710260 0.547548 0.995669 0.035 Uiso 1 1 calc R U . . .
C3 C 0.67022(12) 0.750000 1.1605(4) 0.0355(8) Uani 1 2 d S T P . .
H8 H 0.688711 0.731478 1.260819 0.053 Uiso 0.5 1 calc R U P A -1
H9 H 0.655848 0.836396 1.172956 0.053 Uiso 0.5 1 calc R U P A -1
H10 H 0.646881 0.682126 1.148979 0.053 Uiso 0.5 1 calc R U P A -1
N3 N 0.52498(10) 0.750000 0.7810(4) 0.0401(7) Uani 1 2 d S TU P . .
H16 H 0.543407 0.750001 0.674664 0.048 Uiso 1 2 calc R U P . .
N4 N 0.43516(10) 0.750000 0.6236(4) 0.0369(6) Uani 1 2 d S TU P . .
H21 H 0.416796 0.749998 0.715940 0.044 Uiso 1 2 calc R U P . .
H22 H 0.417436 0.749999 0.529505 0.044 Uiso 1 2 calc R U P . .
C4 C 0.55760(15) 0.750000 0.9317(6) 0.0602(11) Uani 1 2 d S TU P . .
H13 H 0.540567 0.737517 1.037032 0.090 Uiso 0.5 1 calc R U P B -1
H14 H 0.573683 0.834282 0.935971 0.090 Uiso 0.5 1 calc R U P B -1
H15 H 0.579441 0.678201 0.918400 0.090 Uiso 0.5 1 calc R U P B -1
C5 C 0.49573(9) 0.6270(3) 0.7802(3) 0.0405(6) Uani 1 1 d . . . . .
H17 H 0.477480 0.623808 0.885351 0.049 Uiso 1 1 calc R U . . .
H18 H 0.515286 0.547936 0.777421 0.049 Uiso 1 1 calc R U . . .
C6 C 0.46414(9) 0.6264(3) 0.6250(3) 0.0384(5) Uani 1 1 d . U . . .
H19 H 0.444453 0.547574 0.628924 0.046 Uiso 1 1 calc R U . . .
H20 H 0.482329 0.622184 0.519725 0.046 Uiso 1 1 calc R U . . .

loop_
_atom_site_aniso_label
_atom_site_aniso_U_11
_atom_site_aniso_U_22
_atom_site_aniso_U_33
_atom_site_aniso_U_23
_atom_site_aniso_U_13
_atom_site_aniso_U_12
In1 0.02627(12) 0.03247(13) 0.02088(11) 0.000 -0.00028(8) 0.000
Cl1 0.0261(4) 0.0550(5) 0.0254(4) 0.000 -0.0007(3) 0.000
Cl2 0.0266(4) 0.0717(6) 0.0277(4) 0.000 0.0012(3) 0.000
Cl3 0.0410(3) 0.0363(3) 0.0428(3) -0.0130(3) -0.0115(3) 0.0082(2)
Cl4 0.0489(4) 0.0428(4) 0.0407(3) -0.0151(3) -0.0077(3) 0.0050(3)
Cl5 0.0350(5) 0.0767(7) 0.0331(5) 0.000 0.0059(4) 0.000
O1 0.061(2) 0.093(3) 0.062(2) 0.000 -0.0293(18) 0.000
N1 0.0282(14) 0.0419(16) 0.0237(13) 0.000 0.0064(11) 0.000
N2 0.0237(12) 0.0245(12) 0.0272(13) 0.000 -0.0003(10) 0.000
C1 0.0354(12) 0.0305(12) 0.0291(12) -0.0057(9) 0.0007(9) 0.0038(9)
C2 0.0308(11) 0.0243(10) 0.0313(11) 0.0001(9) 0.0004(9) 0.0009(9)
C3 0.0317(17) 0.0350(18) 0.0396(19) 0.000 0.0122(14) 0.000
N3 0.0279(14) 0.062(2) 0.0308(14) 0.000 0.0054(10) 0.000
N4 0.0344(9) 0.0426(9) 0.0338(10) 0.000 -0.0008(8) 0.000
C4 0.0520(17) 0.0773(19) 0.0514(16) 0.000 -0.0137(13) 0.000
C5 0.0426(14) 0.0453(14) 0.0334(13) 0.0065(11) 0.0050(11) 0.0102(12)
C6 0.0398(9) 0.0384(8) 0.0369(9) -0.0019(7) 0.0025(7) -0.0021(7)

loop_
_atom_type_symbol
_atom_type_description
_atom_type_scat_dispersion_real
_atom_type_scat_dispersion_imag
_atom_type_scat_source
C C 0.0033 0.0016 'International Tables Vol C Tables 4.2.6.8 and 6.1.1.4'
H H 0.0000 0.0000 'International Tables Vol C Tables 4.2.6.8 and 6.1.1.4'
Cl Cl 0.1484 0.1585 'International Tables Vol C Tables 4.2.6.8 and 6.1.1.4'
In In -0.7276 1.3100 'International Tables Vol C Tables 4.2.6.8 and 6.1.1.4'
N N 0.0061 0.0033 'International Tables Vol C Tables 4.2.6.8 and 6.1.1.4'
O O 0.0106 0.0060 'International Tables Vol C Tables 4.2.6.8 and 6.1.1.4'

loop_
_geom_angle_atom_site_label_1
_geom_angle_atom_site_label_2
_geom_angle_atom_site_label_3
_geom_angle
_geom_angle_site_symmetry_1
_geom_angle_site_symmetry_3
_geom_angle_publ_flag
Cl2 In1 Cl1 179.21(3) . . ?
Cl2 In1 Cl3 91.05(2) . 7_575 ?
Cl2 In1 Cl3 91.05(2) . . ?
Cl2 In1 Cl4 90.42(2) . 7_575 ?
Cl2 In1 Cl4 90.42(2) . . ?
Cl3 In1 Cl1 88.37(2) 7_575 . ?
Cl3 In1 Cl1 88.37(2) . . ?
Cl3 In1 Cl3 85.47(4) 7_575 . ?
Cl3 In1 Cl4 178.46(2) 7_575 7_575 ?
Cl3 In1 Cl4 178.46(2) . . ?
Cl3 In1 Cl4 94.06(4) . 7_575 ?
Cl3 In1 Cl4 94.06(4) 7_575 . ?
Cl4 In1 Cl1 90.16(2) . . ?
Cl4 In1 Cl1 90.15(2) 7_575 . ?
Cl4 In1 Cl4 86.38(4) 7_575 . ?
H11 O1 H11 96.2 . 7_575 ?
H11 O1 H12 47.1 . 7_575 ?
H12 O1 H11 104.5 . . ?
H12 O1 H11 47.1 . 7_575 ?
H12 O1 H11 104.5 7_575 7_575 ?
H12 O1 H12 77.4 . 7_575 ?
H1 N1 H2 108.0 . . ?
C1 N1 H1 109.4 7_575 . ?
C1 N1 H1 109.4 . . ?
C1 N1 H2 109.4 . . ?
C1 N1 H2 109.4 7_575 . ?
C1 N1 C1 111.3(2) 7_575 . ?
C2 N2 H7 108.2 7_575 . ?
C2 N2 H7 108.2 . . ?
C2 N2 C2 109.9(2) . 7_575 ?
C3 N2 H7 108.2 . . ?
C3 N2 C2 111.09(16) . . ?
C3 N2 C2 111.09(16) . 7_575 ?
N1 C1 H3 109.6 . . ?
N1 C1 H4 109.6 . . ?
N1 C1 C2 110.23(18) . . ?
H3 C1 H4 108.1 . . ?
C2 C1 H3 109.6 . . ?
C2 C1 H4 109.6 . . ?
N2 C2 C1 111.34(19) . . ?
N2 C2 H5 109.4 . . ?
N2 C2 H6 109.4 . . ?
C1 C2 H5 109.4 . . ?
C1 C2 H6 109.4 . . ?
H6 C2 H5 108.0 . . ?
N2 C3 H8 109.5 . . ?
N2 C3 H9 109.5 . . ?
N2 C3 H10 109.5 . . ?
H9 C3 H8 109.5 . . ?
H10 C3 H8 109.5 . . ?
H10 C3 H9 109.5 . . ?
C4 N3 H16 107.9 . . ?
C5 N3 H16 107.9 7_575 . ?
C5 N3 H16 107.9 . . ?
C5 N3 C4 111.28(18) . . ?
C5 N3 C4 111.28(18) 7_575 . ?
C5 N3 C5 110.6(3) . 7_575 ?
H22 N4 H21 108.0 . . ?
C6 N4 H21 109.4 . . ?
C6 N4 H21 109.4 7_575 . ?
C6 N4 H22 109.4 . . ?
C6 N4 H22 109.4 7_575 . ?
C6 N4 C6 111.3(3) 7_575 . ?
N3 C4 H13 109.5 . . ?
N3 C4 H14 109.5 . . ?
N3 C4 H15 109.5 . . ?
H13 C4 H14 109.5 . . ?
H13 C4 H15 109.5 . . ?
H14 C4 H15 109.5 . . ?
N3 C5 H17 109.5 . . ?
N3 C5 H18 109.5 . . ?
N3 C5 C6 110.7(2) . . ?
H17 C5 H18 108.1 . . ?
C6 C5 H17 109.5 . . ?
C6 C5 H18 109.5 . . ?
N4 C6 C5 110.2(2) . . ?
N4 C6 H19 109.6 . . ?
N4 C6 H20 109.6 . . ?
C5 C6 H19 109.6 . . ?
C5 C6 H20 109.6 . . ?
H20 C6 H19 108.1 . . ?

loop_
_geom_bond_atom_site_label_1
_geom_bond_atom_site_label_2
_geom_bond_distance
_geom_bond_site_symmetry_2
_geom_bond_publ_flag
In1 Cl1 2.5386(11) . ?
In1 Cl2 2.4910(11) . ?
In1 Cl3 2.5102(9) 7_575 ?
In1 Cl3 2.5102(9) . ?
In1 Cl4 2.5166(9) 7_575 ?
In1 Cl4 2.5166(9) . ?
O1 H11 0.85(9) 7_575 ?
O1 H11 0.8503 . ?
O1 H12 0.85(8) 7_575 ?
O1 H12 0.8502 . ?
N1 H1 0.8900 . ?
N1 H2 0.8900 . ?
N1 C1 1.493(3) . ?
N1 C1 1.493(3) 7_575 ?
N2 H7 0.9800 . ?
N2 C2 1.497(2) 7_575 ?
N2 C2 1.497(2) . ?
N2 C3 1.496(4) . ?
C1 H3 0.9700 . ?
C1 H4 0.9700 . ?
C2 C1 1.513(3) . ?
C2 H5 0.9700 . ?
C2 H6 0.9700 . ?
C3 H8 0.9600 . ?
C3 H9 0.9600 . ?
C3 H10 0.9600 . ?
N3 H16 0.9800 . ?
N3 C4 1.499(5) . ?
N3 C5 1.489(3) 7_575 ?
N3 C5 1.489(3) . ?
N4 H21 0.8900 . ?
N4 H22 0.8900 . ?
N4 C6 1.490(3) . ?
N4 C6 1.489(3) 7_575 ?
C4 H13 0.9600 . ?
C4 H14 0.9600 . ?
C4 H15 0.9600 . ?
C5 H17 0.9700 . ?
C5 H18 0.9700 . ?
C6 C5 1.508(3) . ?
C6 H19 0.9700 . ?
C6 H20 0.9700 . ?

loop_
_geom_torsion_atom_site_label_1
_geom_torsion_atom_site_label_2
_geom_torsion_atom_site_label_3
_geom_torsion_atom_site_label_4
_geom_torsion
_geom_torsion_site_symmetry_1
_geom_torsion_site_symmetry_2
_geom_torsion_site_symmetry_3
_geom_torsion_site_symmetry_4
_geom_torsion_publ_flag
N2 C2 C1 N1 56.9(2) . . . . ?
C1 N1 C1 C2 -56.8(3) 7_575 . . . ?
C2 N2 C2 C1 -56.7(3) 7_575 . . . ?
C3 N2 C2 C1 179.9(2) . . . . ?
N4 C6 C5 N3 -56.9(3) . . . . ?
C4 N3 C5 C6 -178.3(3) . . . . ?
C5 N3 C5 C6 57.6(3) 7_575 . . . ?
C6 N4 C6 C5 56.9(3) 7_575 . . . ?
